data_7232317
loop_
_publ_author_name
'Freese, Tyll'
'Namyslo, Jan C.'
'Nieger, Martin'
'Schmidt, Andreas'

_publ_section_title
;
 Sulfur, mercury, and boron adducts of sydnone imine derived anionic
 N-heterocyclic carbenes
;
_journal_issue 9
_journal_name_full 'RSC Advances'
_journal_page_first 4781
_journal_paper_doi 10.1039/C9RA00294D
_journal_volume 9
_journal_year 2019
_chemical_formula_moiety 'C34 H28 B N3 O3, 0.25 (C4 H10 O)'
_chemical_formula_sum 'C35 H30.5 B N3 O3.25'
_chemical_formula_weight 555.93
_chemical_name_systematic (5-benzamide-3-(2-methoxyphenyl)-1,2,3-oxadiazol-3-ium-4-yl)triphenylborate
_space_group_crystal_system triclinic
_space_group_IT_number 2
_space_group_name_Hall '-P 1'
_space_group_name_H-M_alt 'P -1'
_symmetry_space_group_name_Hall '-P 1'
_symmetry_space_group_name_H-M 'P -1'
_atom_sites_solution_hydrogens geom
_atom_sites_solution_primary dual
_atom_sites_solution_secondary difmap
_audit_creation_method SHELXL-2014/7
_audit_update_record
;
2019-01-07 deposited with the CCDC.
2019-02-01 downloaded from the CCDC.
;
_cell_angle_alpha 74.625(2)
_cell_angle_beta 88.792(2)
_cell_angle_gamma 85.859(2)
_cell_formula_units_Z 4
_cell_length_a 11.2078(4)
_cell_length_b 16.0505(6)
_cell_length_c 16.8226(7)
_cell_measurement_reflns_used 9835
_cell_measurement_temperature 123(2)
_cell_measurement_theta_max 72.1
_cell_measurement_theta_min 2.8
_cell_volume 2910.3(2)
_computing_cell_refinement APEX3
_computing_data_collection APEX3
_computing_data_reduction SAINT
_computing_publication_material publCIF
_computing_structure_refinement 'SHELXL-2014/7 (Sheldrick, 2014)'
_computing_structure_solution SHELXT
_diffrn_ambient_temperature 123(2)
_diffrn_measured_fraction_theta_full 0.996
_diffrn_measured_fraction_theta_max 0.991
_diffrn_measurement_device_type 'Bruker D8 VENTURE with PhotonII CPAD detector'
_diffrn_measurement_method 'rotation in \f and \w, 1\%, shutterless'
_diffrn_radiation_type CuK\a
_diffrn_radiation_wavelength 1.54178
_diffrn_reflns_av_R_equivalents 0.0381
_diffrn_reflns_av_unetI/netI 0.0407
_diffrn_reflns_Laue_measured_fraction_full 0.996
_diffrn_reflns_Laue_measured_fraction_max 0.991
_diffrn_reflns_limit_h_max 13
_diffrn_reflns_limit_h_min -13
_diffrn_reflns_limit_k_max 15
_diffrn_reflns_limit_k_min -19
_diffrn_reflns_limit_l_max 20
_diffrn_reflns_limit_l_min -20
_diffrn_reflns_number 38234
_diffrn_reflns_point_group_measured_fraction_full 0.996
_diffrn_reflns_point_group_measured_fraction_max 0.991
_diffrn_reflns_theta_full 67.679
_diffrn_reflns_theta_max 72.190
_diffrn_reflns_theta_min 2.724
_diffrn_source 'INCOATEC microfocus sealed tube'
_exptl_absorpt_coefficient_mu 0.648
_exptl_absorpt_correction_T_max 0.9705
_exptl_absorpt_correction_T_min 0.8186
_exptl_absorpt_correction_type multi-scan
_exptl_absorpt_process_details 'SADABS (Sheldrick, 2014)'
_exptl_crystal_colour colourless
_exptl_crystal_density_diffrn 1.269
_exptl_crystal_description plates
_exptl_crystal_F_000 1170
_exptl_crystal_size_max 0.200
_exptl_crystal_size_mid 0.120
_exptl_crystal_size_min 0.060
_refine_diff_density_max 0.464
_refine_diff_density_min -0.276
_refine_diff_density_rms 0.054
_refine_ls_extinction_method none
_refine_ls_goodness_of_fit_ref 1.040
_refine_ls_hydrogen_treatment constr
_refine_ls_matrix_type full
_refine_ls_number_parameters 741
_refine_ls_number_reflns 11373
_refine_ls_number_restraints 0
_refine_ls_restrained_S_all 1.040
_refine_ls_R_factor_all 0.0669
_refine_ls_R_factor_gt 0.0600
_refine_ls_shift/su_max 0.000
_refine_ls_shift/su_mean 0.000
_refine_ls_structure_factor_coef Fsqd
_refine_ls_weighting_details 'w=1/[\s^2^(Fo^2^)+(0.0813P)^2^+2.2460P] where P=(Fo^2^+2Fc^2^)/3'
_refine_ls_weighting_scheme calc
_refine_ls_wR_factor_gt 0.1661
_refine_ls_wR_factor_ref 0.1717
_reflns_Friedel_coverage 0.000
_reflns_number_gt 9893
_reflns_number_total 11373
_reflns_threshold_expression 'I > 2\s(I)'
_cod_data_source_file c9ra00294d2.cif
_cod_data_source_block schm132_sq_compound_31a
_cod_original_formula_sum 'C35 H30.50 B N3 O3.25'
_cod_database_code 7232317
_shelx_shelxl_version_number 2014/7
_shelx_space_group_comment
;
The symmetry employed for this shelxl refinement is uniquely defined
by the following loop, which should always be used as a source of
symmetry information in preference to the above space-group names.
They are only intended as comments.
;
_shelx_estimated_absorpt_t_min 0.881
_shelx_estimated_absorpt_t_max 0.962
_platon_squeeze_void_probe_radius 1.20

loop_
_space_group_symop_operation_xyz
'x, y, z'
'-x, -y, -z'

loop_
_atom_site_label
_atom_site_type_symbol
_atom_site_fract_x
_atom_site_fract_y
_atom_site_fract_z
_atom_site_U_iso_or_equiv
_atom_site_adp_type
_atom_site_occupancy
_atom_site_site_symmetry_order
_atom_site_calc_flag
_atom_site_refinement_flags_posn
_atom_site_refinement_flags_adp
O1 O 0.06786(13) 0.13953(10) 0.44072(9) 0.0367(3) Uani 1 1 d . .
N2 N 0.17150(16) 0.18081(12) 0.43380(11) 0.0365(4) Uani 1 1 d . .
N3 N 0.21234(15) 0.17892(11) 0.36037(11) 0.0316(4) Uani 1 1 d . .
C4 C 0.14427(18) 0.14025(13) 0.31571(12) 0.0300(4) Uani 1 1 d . .
C5 C 0.05251(19) 0.11555(13) 0.37093(12) 0.0321(4) Uani 1 1 d . .
N6 N -0.04504(16) 0.07357(12) 0.36081(11) 0.0356(4) Uani 1 1 d . .
H6 H -0.0482 0.0584 0.3144 0.043 Uiso 1 1 calc R U
C7 C -0.1393(2) 0.05198(14) 0.41441(13) 0.0357(5) Uani 1 1 d . .
O7 O -0.13932(17) 0.06446(13) 0.48263(10) 0.0527(5) Uani 1 1 d . .
C8 C -0.23981(19) 0.01433(14) 0.38165(14) 0.0361(5) Uani 1 1 d . .
C9 C -0.3315(2) -0.01620(15) 0.43554(15) 0.0412(5) Uani 1 1 d . .
H9 H -0.3283 -0.0132 0.4911 0.049 Uiso 1 1 calc R U
C10 C -0.4275(2) -0.05088(16) 0.40920(16) 0.0454(6) Uani 1 1 d . .
H10 H -0.4893 -0.0720 0.4471 0.054 Uiso 1 1 calc R U
C11 C -0.4352(2) -0.05535(17) 0.32880(17) 0.0478(6) Uani 1 1 d . .
H11 H -0.5022 -0.0787 0.3111 0.057 Uiso 1 1 calc R U
C12 C -0.3442(2) -0.0254(2) 0.27428(17) 0.0566(7) Uani 1 1 d . .
H12 H -0.3480 -0.0288 0.2189 0.068 Uiso 1 1 calc R U
C13 C -0.2473(2) 0.00960(19) 0.30031(16) 0.0506(6) Uani 1 1 d . .
H13 H -0.1854 0.0305 0.2624 0.061 Uiso 1 1 calc R U
C14 C 0.32306(18) 0.22031(14) 0.33582(13) 0.0332(4) Uani 1 1 d . .
C15 C 0.4312(2) 0.17551(16) 0.36100(15) 0.0436(5) Uani 1 1 d . .
H15 H 0.4340 0.1175 0.3945 0.052 Uiso 1 1 calc R U
C16 C 0.5356(2) 0.21651(19) 0.33663(18) 0.0528(6) Uani 1 1 d . .
H16 H 0.6110 0.1871 0.3539 0.063 Uiso 1 1 calc R U
C17 C 0.5295(2) 0.30018(19) 0.28718(17) 0.0505(6) Uani 1 1 d . .
H17 H 0.6013 0.3278 0.2699 0.061 Uiso 1 1 calc R U
C18 C 0.4202(2) 0.34491(16) 0.26220(15) 0.0419(5) Uani 1 1 d . .
H18 H 0.4175 0.4025 0.2279 0.050 Uiso 1 1 calc R U
C19 C 0.31506(19) 0.30519(14) 0.28757(13) 0.0341(4) Uani 1 1 d . .
O20 O 0.20309(14) 0.34176(10) 0.26964(10) 0.0414(4) Uani 1 1 d . .
C21 C 0.1915(3) 0.42772(17) 0.21660(19) 0.0564(7) Uani 1 1 d . .
H21A H 0.2341 0.4664 0.2406 0.085 Uiso 1 1 calc R U
H21B H 0.1066 0.4478 0.2104 0.085 Uiso 1 1 calc R U
H21C H 0.2257 0.4279 0.1625 0.085 Uiso 1 1 calc R U
B22 B 0.1651(2) 0.11690(14) 0.22628(14) 0.0288(4) Uani 1 1 d . .
C23 C 0.03199(18) 0.13300(13) 0.18251(12) 0.0300(4) Uani 1 1 d . .
C24 C -0.01117(18) 0.07649(14) 0.14103(12) 0.0326(4) Uani 1 1 d . .
H24 H 0.0357 0.0247 0.1411 0.039 Uiso 1 1 calc R U
C25 C -0.1207(2) 0.09332(16) 0.09938(14) 0.0406(5) Uani 1 1 d . .
H25 H -0.1467 0.0536 0.0714 0.049 Uiso 1 1 calc R U
C26 C -0.1906(2) 0.16754(18) 0.09900(15) 0.0468(6) Uani 1 1 d . .
H26 H -0.2643 0.1800 0.0699 0.056 Uiso 1 1 calc R U
C27 C -0.1526(2) 0.22408(17) 0.14144(15) 0.0465(6) Uani 1 1 d . .
H27 H -0.2015 0.2745 0.1430 0.056 Uiso 1 1 calc R U
C28 C -0.0430(2) 0.20684(14) 0.18162(13) 0.0368(5) Uani 1 1 d . .
H28 H -0.0179 0.2468 0.2096 0.044 Uiso 1 1 calc R U
C29 C 0.21474(17) 0.01465(13) 0.24732(13) 0.0307(4) Uani 1 1 d . .
C30 C 0.2572(2) -0.02112(15) 0.18338(15) 0.0388(5) Uani 1 1 d . .
H30 H 0.2589 0.0154 0.1288 0.047 Uiso 1 1 calc R U
C31 C 0.2968(2) -0.10774(16) 0.19699(19) 0.0490(6) Uani 1 1 d . .
H31 H 0.3233 -0.1296 0.1519 0.059 Uiso 1 1 calc R U
C32 C 0.2979(2) -0.16221(15) 0.2760(2) 0.0512(7) Uani 1 1 d . .
H32 H 0.3253 -0.2214 0.2857 0.061 Uiso 1 1 calc R U
C33 C 0.2588(2) -0.12922(15) 0.33985(17) 0.0455(6) Uani 1 1 d . .
H33 H 0.2597 -0.1660 0.3944 0.055 Uiso 1 1 calc R U
C34 C 0.21790(18) -0.04293(14) 0.32606(14) 0.0367(5) Uani 1 1 d . .
H34 H 0.1911 -0.0222 0.3717 0.044 Uiso 1 1 calc R U
C35 C 0.25913(19) 0.17932(13) 0.16729(12) 0.0322(4) Uani 1 1 d . .
C36 C 0.2234(2) 0.25665(14) 0.10862(13) 0.0380(5) Uani 1 1 d . .
H36 H 0.1404 0.2734 0.1014 0.046 Uiso 1 1 calc R U
C37 C 0.3051(3) 0.30944(17) 0.06080(16) 0.0522(7) Uani 1 1 d . .
H37 H 0.2776 0.3610 0.0212 0.063 Uiso 1 1 calc R U
C38 C 0.4260(3) 0.2873(2) 0.07063(19) 0.0634(8) Uani 1 1 d . .
H38 H 0.4821 0.3237 0.0383 0.076 Uiso 1 1 calc R U
C39 C 0.4652(3) 0.2115(2) 0.1282(2) 0.0618(8) Uani 1 1 d . .
H39 H 0.5485 0.1961 0.1356 0.074 Uiso 1 1 calc R U
C40 C 0.3829(2) 0.15808(16) 0.17476(16) 0.0440(5) Uani 1 1 d . .
H40 H 0.4111 0.1057 0.2128 0.053 Uiso 1 1 calc R U
O101 O 0.54927(13) 0.68579(9) 0.29651(9) 0.0353(3) Uani 1 1 d . .
N102 N 0.61362(16) 0.75056(11) 0.25144(12) 0.0359(4) Uani 1 1 d . .
N103 N 0.70940(14) 0.71016(10) 0.23007(10) 0.0278(3) Uani 1 1 d . .
C104 C 0.71652(17) 0.62163(12) 0.25683(12) 0.0265(4) Uani 1 1 d . .
C105 C 0.61027(17) 0.60943(13) 0.30028(12) 0.0291(4) Uani 1 1 d . .
N106 N 0.56304(15) 0.53530(11) 0.34475(11) 0.0329(4) Uani 1 1 d . .
H106 H 0.6091 0.4869 0.3539 0.039 Uiso 1 1 calc R U
C107 C 0.44707(19) 0.53034(15) 0.37682(13) 0.0350(5) Uani 1 1 d . .
O107 O 0.37658(14) 0.59378(11) 0.36281(12) 0.0504(4) Uani 1 1 d . .
C108 C 0.41692(19) 0.44430(14) 0.42891(13) 0.0338(4) Uani 1 1 d . .
C109 C 0.5010(2) 0.37993(16) 0.46750(14) 0.0416(5) Uani 1 1 d . .
H109 H 0.5839 0.3884 0.4599 0.050 Uiso 1 1 calc R U
C110 C 0.4633(3) 0.30261(17) 0.51752(16) 0.0494(6) Uani 1 1 d . .
H110 H 0.5209 0.2583 0.5443 0.059 Uiso 1 1 calc R U
C111 C 0.3434(3) 0.28975(17) 0.52854(15) 0.0484(6) Uani 1 1 d . .
H111 H 0.3185 0.2368 0.5631 0.058 Uiso 1 1 calc R U
C112 C 0.2597(2) 0.35348(16) 0.48959(16) 0.0461(6) Uani 1 1 d . .
H112 H 0.1770 0.3442 0.4968 0.055 Uiso 1 1 calc R U
C113 C 0.2949(2) 0.43083(16) 0.44008(15) 0.0405(5) Uani 1 1 d . .
H113 H 0.2367 0.4748 0.4136 0.049 Uiso 1 1 calc R U
C114 C 0.79535(18) 0.76651(13) 0.18223(13) 0.0305(4) Uani 1 1 d . .
C115 C 0.7909(2) 0.78774(17) 0.09766(14) 0.0460(6) Uani 1 1 d . .
H115 H 0.7315 0.7666 0.0701 0.055 Uiso 1 1 calc R U
C116 C 0.8753(3) 0.84081(19) 0.05347(15) 0.0537(7) Uani 1 1 d . .
H116 H 0.8741 0.8570 -0.0051 0.064 Uiso 1 1 calc R U
C117 C 0.9606(2) 0.86985(16) 0.09519(15) 0.0459(6) Uani 1 1 d . .
H117 H 1.0189 0.9055 0.0646 0.055 Uiso 1 1 calc R U
C118 C 0.9642(2) 0.84882(14) 0.18027(13) 0.0356(5) Uani 1 1 d . .
H118 H 1.0241 0.8698 0.2076 0.043 Uiso 1 1 calc R U
C119 C 0.87935(18) 0.79676(12) 0.22539(12) 0.0286(4) Uani 1 1 d . .
O120 O 0.87000(13) 0.77206(10) 0.30872(9) 0.0336(3) Uani 1 1 d . .
C121 C 0.9587(2) 0.79954(18) 0.35446(15) 0.0464(6) Uani 1 1 d . .
H12A H 1.0379 0.7756 0.3426 0.070 Uiso 1 1 calc R U
H12B H 0.9418 0.7789 0.4136 0.070 Uiso 1 1 calc R U
H12C H 0.9571 0.8629 0.3386 0.070 Uiso 1 1 calc R U
B122 B 0.81864(19) 0.55106(14) 0.23510(13) 0.0262(4) Uani 1 1 d . .
C123 C 0.77118(18) 0.52101(12) 0.15591(11) 0.0275(4) Uani 1 1 d . .
C124 C 0.64989(19) 0.51709(13) 0.14030(12) 0.0320(4) Uani 1 1 d . .
H124 H 0.5922 0.5399 0.1725 0.038 Uiso 1 1 calc R U
C125 C 0.6100(2) 0.48127(15) 0.07982(14) 0.0402(5) Uani 1 1 d . .
H125 H 0.5266 0.4790 0.0722 0.048 Uiso 1 1 calc R U
C126 C 0.6915(2) 0.44893(15) 0.03059(14) 0.0422(5) Uani 1 1 d . .
H126 H 0.6647 0.4250 -0.0113 0.051 Uiso 1 1 calc R U
C127 C 0.8126(2) 0.45196(15) 0.04327(14) 0.0401(5) Uani 1 1 d . .
H127 H 0.8696 0.4309 0.0094 0.048 Uiso 1 1 calc R U
C128 C 0.8507(2) 0.48584(13) 0.10561(13) 0.0341(4) Uani 1 1 d . .
H128 H 0.9342 0.4852 0.1146 0.041 Uiso 1 1 calc R U
C129 C 0.82720(17) 0.46507(13) 0.31521(12) 0.0297(4) Uani 1 1 d . .
C130 C 0.83855(19) 0.38095(14) 0.30517(14) 0.0346(4) Uani 1 1 d . .
H130 H 0.8374 0.3738 0.2509 0.041 Uiso 1 1 calc R U
C131 C 0.8513(2) 0.30756(16) 0.37115(16) 0.0445(5) Uani 1 1 d . .
H131 H 0.8586 0.2518 0.3613 0.053 Uiso 1 1 calc R U
C132 C 0.8535(2) 0.31507(18) 0.45053(16) 0.0515(6) Uani 1 1 d . .
H132 H 0.8634 0.2649 0.4956 0.062 Uiso 1 1 calc R U
C133 C 0.8412(2) 0.3964(2) 0.46389(15) 0.0541(7) Uani 1 1 d . .
H133 H 0.8418 0.4023 0.5186 0.065 Uiso 1 1 calc R U
C134 C 0.8279(2) 0.46992(17) 0.39742(14) 0.0415(5) Uani 1 1 d . .
H134 H 0.8191 0.5253 0.4081 0.050 Uiso 1 1 calc R U
C135 C 0.94857(18) 0.59372(13) 0.21910(14) 0.0317(4) Uani 1 1 d . .
C136 C 1.0209(2) 0.59694(14) 0.28537(17) 0.0418(5) Uani 1 1 d . .
H136 H 0.9935 0.5734 0.3400 0.050 Uiso 1 1 calc R U
C137 C 1.1302(2) 0.63304(16) 0.2741(2) 0.0541(7) Uani 1 1 d . .
H137 H 1.1756 0.6352 0.3205 0.065 Uiso 1 1 calc R U
C138 C 1.1731(2) 0.66571(18) 0.1961(2) 0.0617(8) Uani 1 1 d . .
H138 H 1.2495 0.6887 0.1884 0.074 Uiso 1 1 calc R U
C139 C 1.1047(3) 0.66518(19) 0.1284(2) 0.0617(8) Uani 1 1 d . .
H139 H 1.1338 0.6884 0.0742 0.074 Uiso 1 1 calc R U
C140 C 0.9930(2) 0.63030(16) 0.14042(16) 0.0440(6) Uani 1 1 d . .
H140 H 0.9460 0.6315 0.0937 0.053 Uiso 1 1 calc R U

loop_
_atom_site_aniso_label
_atom_site_aniso_U_11
_atom_site_aniso_U_22
_atom_site_aniso_U_33
_atom_site_aniso_U_23
_atom_site_aniso_U_13
_atom_site_aniso_U_12
O1 0.0383(8) 0.0387(8) 0.0360(8) -0.0138(6) 0.0052(6) -0.0079(6)
N2 0.0369(9) 0.0382(10) 0.0381(9) -0.0155(8) 0.0024(7) -0.0068(8)
N3 0.0349(9) 0.0285(9) 0.0334(9) -0.0114(7) 0.0010(7) -0.0029(7)
C4 0.0327(10) 0.0235(9) 0.0340(10) -0.0075(8) 0.0020(8) -0.0037(8)
C5 0.0394(11) 0.0277(10) 0.0295(10) -0.0074(8) 0.0017(8) -0.0050(8)
N6 0.0380(9) 0.0364(10) 0.0337(9) -0.0097(7) 0.0074(7) -0.0116(8)
C7 0.0443(12) 0.0288(10) 0.0303(10) -0.0018(8) 0.0080(8) -0.0042(9)
O7 0.0568(10) 0.0673(12) 0.0371(9) -0.0152(8) 0.0153(7) -0.0233(9)
C8 0.0363(11) 0.0287(10) 0.0390(11) -0.0014(8) 0.0053(9) -0.0039(8)
C9 0.0410(12) 0.0348(12) 0.0432(12) -0.0020(9) 0.0088(9) -0.0062(9)
C10 0.0369(12) 0.0373(12) 0.0573(15) -0.0035(11) 0.0124(10) -0.0090(9)
C11 0.0353(12) 0.0435(13) 0.0631(16) -0.0090(11) 0.0018(10) -0.0133(10)
C12 0.0486(14) 0.077(2) 0.0465(14) -0.0167(13) 0.0063(11) -0.0215(13)
C13 0.0405(12) 0.0650(17) 0.0459(13) -0.0100(12) 0.0132(10) -0.0221(12)
C14 0.0312(10) 0.0362(11) 0.0358(10) -0.0151(9) 0.0015(8) -0.0056(8)
C15 0.0391(12) 0.0418(13) 0.0456(13) -0.0056(10) -0.0003(10) 0.0027(10)
C16 0.0335(12) 0.0612(17) 0.0598(16) -0.0101(13) -0.0044(11) 0.0011(11)
C17 0.0378(12) 0.0565(16) 0.0598(15) -0.0164(12) 0.0023(11) -0.0169(11)
C18 0.0449(12) 0.0362(12) 0.0479(13) -0.0148(10) 0.0017(10) -0.0110(10)
C19 0.0370(11) 0.0287(10) 0.0412(11) -0.0175(9) -0.0028(8) -0.0010(8)
O20 0.0379(8) 0.0320(8) 0.0545(9) -0.0134(7) -0.0018(7) 0.0037(6)
C21 0.0634(17) 0.0324(13) 0.0695(18) -0.0102(12) -0.0038(13) 0.0123(12)
B22 0.0311(11) 0.0248(11) 0.0310(11) -0.0075(9) 0.0047(8) -0.0058(8)
C23 0.0326(10) 0.0271(10) 0.0274(9) -0.0018(7) 0.0069(7) -0.0052(8)
C24 0.0316(10) 0.0323(11) 0.0325(10) -0.0056(8) 0.0057(8) -0.0067(8)
C25 0.0368(11) 0.0506(14) 0.0343(11) -0.0089(10) 0.0036(9) -0.0124(10)
C26 0.0326(11) 0.0602(16) 0.0390(12) 0.0012(11) -0.0002(9) -0.0002(10)
C27 0.0445(13) 0.0412(13) 0.0457(13) -0.0004(10) 0.0032(10) 0.0081(10)
C28 0.0422(11) 0.0278(10) 0.0379(11) -0.0047(8) 0.0022(9) -0.0005(9)
C29 0.0267(9) 0.0262(10) 0.0402(11) -0.0102(8) 0.0006(8) -0.0047(7)
C30 0.0424(12) 0.0305(11) 0.0462(12) -0.0148(9) 0.0004(9) -0.0031(9)
C31 0.0429(13) 0.0380(13) 0.0752(18) -0.0309(13) 0.0016(12) -0.0025(10)
C32 0.0316(11) 0.0234(11) 0.097(2) -0.0130(12) -0.0082(12) -0.0021(9)
C33 0.0298(10) 0.0320(12) 0.0653(16) 0.0055(11) -0.0010(10) -0.0096(9)
C34 0.0272(10) 0.0347(11) 0.0456(12) -0.0048(9) 0.0026(8) -0.0068(8)
C35 0.0400(11) 0.0280(10) 0.0329(10) -0.0139(8) 0.0075(8) -0.0115(8)
C36 0.0511(13) 0.0327(11) 0.0322(10) -0.0087(9) 0.0019(9) -0.0170(10)
C37 0.0755(18) 0.0422(14) 0.0397(12) -0.0057(10) 0.0046(12) -0.0308(13)
C38 0.0698(19) 0.0554(17) 0.0664(18) -0.0116(14) 0.0262(15) -0.0382(15)
C39 0.0444(14) 0.0625(18) 0.084(2) -0.0252(16) 0.0259(14) -0.0224(13)
C40 0.0393(12) 0.0401(13) 0.0559(14) -0.0177(11) 0.0154(10) -0.0109(10)
O101 0.0317(7) 0.0279(7) 0.0462(8) -0.0100(6) 0.0075(6) -0.0020(6)
N102 0.0356(9) 0.0256(9) 0.0471(10) -0.0114(7) 0.0075(8) -0.0026(7)
N103 0.0301(8) 0.0234(8) 0.0324(8) -0.0111(6) 0.0019(6) -0.0039(6)
C104 0.0287(9) 0.0241(9) 0.0288(9) -0.0095(7) -0.0017(7) -0.0051(7)
C105 0.0289(9) 0.0259(10) 0.0337(10) -0.0102(8) -0.0011(7) -0.0025(7)
N106 0.0322(9) 0.0274(9) 0.0389(9) -0.0083(7) 0.0053(7) -0.0042(7)
C107 0.0306(10) 0.0374(12) 0.0373(11) -0.0087(9) -0.0014(8) -0.0086(9)
O107 0.0288(8) 0.0428(10) 0.0724(12) -0.0025(8) 0.0006(7) -0.0028(7)
C108 0.0374(11) 0.0365(11) 0.0312(10) -0.0137(9) 0.0047(8) -0.0106(9)
C109 0.0402(12) 0.0448(13) 0.0388(11) -0.0076(10) 0.0018(9) -0.0103(10)
C110 0.0597(15) 0.0412(13) 0.0438(13) -0.0035(10) -0.0042(11) -0.0092(11)
C111 0.0638(16) 0.0418(13) 0.0436(13) -0.0141(11) 0.0115(11) -0.0238(12)
C112 0.0469(13) 0.0428(13) 0.0563(14) -0.0233(11) 0.0173(11) -0.0198(11)
C113 0.0385(11) 0.0396(12) 0.0496(13) -0.0207(10) 0.0093(9) -0.0122(9)
C114 0.0359(10) 0.0219(9) 0.0350(10) -0.0091(8) 0.0062(8) -0.0061(8)
C115 0.0575(14) 0.0500(14) 0.0353(11) -0.0158(10) 0.0031(10) -0.0194(12)
C116 0.0745(18) 0.0592(16) 0.0290(11) -0.0091(11) 0.0099(11) -0.0268(14)
C117 0.0604(15) 0.0378(12) 0.0413(12) -0.0099(10) 0.0149(11) -0.0217(11)
C118 0.0434(11) 0.0273(10) 0.0389(11) -0.0113(8) 0.0068(9) -0.0126(9)
C119 0.0344(10) 0.0195(9) 0.0329(10) -0.0088(7) 0.0041(8) -0.0028(7)
O120 0.0345(7) 0.0361(8) 0.0313(7) -0.0086(6) 0.0014(6) -0.0114(6)
C121 0.0439(13) 0.0612(16) 0.0386(12) -0.0163(11) -0.0017(10) -0.0201(11)
B122 0.0280(10) 0.0227(10) 0.0290(10) -0.0088(8) -0.0012(8) -0.0020(8)
C123 0.0370(10) 0.0192(9) 0.0259(9) -0.0039(7) -0.0005(7) -0.0068(7)
C124 0.0373(10) 0.0303(10) 0.0284(9) -0.0060(8) -0.0006(8) -0.0088(8)
C125 0.0434(12) 0.0420(13) 0.0356(11) -0.0074(9) -0.0055(9) -0.0157(10)
C126 0.0596(14) 0.0388(12) 0.0327(11) -0.0133(9) -0.0032(10) -0.0168(11)
C127 0.0557(14) 0.0321(11) 0.0365(11) -0.0145(9) 0.0043(10) -0.0093(10)
C128 0.0398(11) 0.0277(10) 0.0376(11) -0.0126(8) 0.0005(8) -0.0061(8)
C129 0.0252(9) 0.0319(10) 0.0308(10) -0.0066(8) -0.0004(7) -0.0003(7)
C130 0.0338(10) 0.0299(10) 0.0375(11) -0.0045(8) -0.0011(8) -0.0021(8)
C131 0.0420(12) 0.0326(12) 0.0519(14) 0.0006(10) -0.0039(10) 0.0002(9)
C132 0.0452(13) 0.0508(15) 0.0447(13) 0.0092(11) -0.0018(10) 0.0048(11)
C133 0.0536(15) 0.0717(19) 0.0302(11) -0.0049(11) -0.0038(10) 0.0086(13)
C134 0.0434(12) 0.0471(13) 0.0325(11) -0.0107(10) -0.0033(9) 0.0077(10)
C135 0.0280(9) 0.0235(9) 0.0485(12) -0.0187(9) 0.0028(8) -0.0008(7)
C136 0.0361(11) 0.0270(11) 0.0645(15) -0.0158(10) -0.0126(10) 0.0022(9)
C137 0.0358(12) 0.0358(13) 0.096(2) -0.0258(14) -0.0114(13) -0.0016(10)
C138 0.0334(12) 0.0438(15) 0.124(3) -0.0478(17) 0.0100(14) -0.0115(11)
C139 0.0615(17) 0.0493(15) 0.091(2) -0.0438(15) 0.0429(16) -0.0283(13)
C140 0.0467(13) 0.0392(12) 0.0567(14) -0.0287(11) 0.0181(11) -0.0174(10)

loop_
_atom_type_symbol
_atom_type_description
_atom_type_scat_dispersion_real
_atom_type_scat_dispersion_imag
_atom_type_scat_source
C C 0.0181 0.0091 'International Tables Vol C Tables 4.2.6.8 and 6.1.1.4'
H H 0.0000 0.0000 'International Tables Vol C Tables 4.2.6.8 and 6.1.1.4'
B B 0.0090 0.0039 'International Tables Vol C Tables 4.2.6.8 and 6.1.1.4'
N N 0.0311 0.0180 'International Tables Vol C Tables 4.2.6.8 and 6.1.1.4'
O O 0.0492 0.0322 'International Tables Vol C Tables 4.2.6.8 and 6.1.1.4'

loop_
_geom_angle_atom_site_label_1
_geom_angle_atom_site_label_2
_geom_angle_atom_site_label_3
_geom_angle
C5 O1 N2 108.42(15)
N3 N2 O1 103.76(15)
N2 N3 C4 116.43(17)
N2 N3 C14 115.67(16)
C4 N3 C14 127.88(17)
N3 C4 C5 100.02(17)
N3 C4 B22 132.88(17)
C5 C4 B22 126.80(18)
O1 C5 N6 120.87(18)
O1 C5 C4 111.38(18)
N6 C5 C4 127.74(19)
C5 N6 C7 127.88(19)
C5 N6 H6 116.1
C7 N6 H6 116.1
O7 C7 N6 121.2(2)
O7 C7 C8 123.7(2)
N6 C7 C8 115.09(19)
C9 C8 C13 118.5(2)
C9 C8 C7 117.5(2)
C13 C8 C7 124.02(19)
C10 C9 C8 120.5(2)
C10 C9 H9 119.7
C8 C9 H9 119.7
C11 C10 C9 121.1(2)
C11 C10 H10 119.5
C9 C10 H10 119.5
C10 C11 C12 119.1(2)
C10 C11 H11 120.4
C12 C11 H11 120.4
C11 C12 C13 120.1(3)
C11 C12 H12 119.9
C13 C12 H12 119.9
C12 C13 C8 120.6(2)
C12 C13 H13 119.7
C8 C13 H13 119.7
C15 C14 C19 122.3(2)
C15 C14 N3 120.0(2)
C19 C14 N3 117.68(18)
C14 C15 C16 118.8(2)
C14 C15 H15 120.6
C16 C15 H15 120.6
C17 C16 C15 119.7(2)
C17 C16 H16 120.2
C15 C16 H16 120.2
C16 C17 C18 121.2(2)
C16 C17 H17 119.4
C18 C17 H17 119.4
C19 C18 C17 119.7(2)
C19 C18 H18 120.2
C17 C18 H18 120.2
O20 C19 C18 125.9(2)
O20 C19 C14 115.84(19)
C18 C19 C14 118.3(2)
C19 O20 C21 117.34(19)
O20 C21 H21A 109.5
O20 C21 H21B 109.5
H21A C21 H21B 109.5
O20 C21 H21C 109.5
H21A C21 H21C 109.5
H21B C21 H21C 109.5
C35 B22 C29 111.17(16)
C35 B22 C23 109.90(16)
C29 B22 C23 111.72(16)
C35 B22 C4 111.98(16)
C29 B22 C4 106.56(16)
C23 B22 C4 105.35(16)
C24 C23 C28 115.66(19)
C24 C23 B22 122.74(18)
C28 C23 B22 121.54(19)
C23 C24 C25 122.5(2)
C23 C24 H24 118.7
C25 C24 H24 118.7
C26 C25 C24 119.8(2)
C26 C25 H25 120.1
C24 C25 H25 120.1
C25 C26 C27 119.5(2)
C25 C26 H26 120.3
C27 C26 H26 120.3
C26 C27 C28 119.9(2)
C26 C27 H27 120.0
C28 C27 H27 120.0
C27 C28 C23 122.6(2)
C27 C28 H28 118.7
C23 C28 H28 118.7
C34 C29 C30 115.1(2)
C34 C29 B22 124.95(19)
C30 C29 B22 119.91(19)
C31 C30 C29 122.5(2)
C31 C30 H30 118.7
C29 C30 H30 118.7
C32 C31 C30 120.2(2)
C32 C31 H31 119.9
C30 C31 H31 119.9
C33 C32 C31 118.8(2)
C33 C32 H32 120.6
C31 C32 H32 120.6
C32 C33 C34 121.0(2)
C32 C33 H33 119.5
C34 C33 H33 119.5
C33 C34 C29 122.4(2)
C33 C34 H34 118.8
C29 C34 H34 118.8
C36 C35 C40 116.1(2)
C36 C35 B22 123.35(19)
C40 C35 B22 120.51(19)
C37 C36 C35 122.2(2)
C37 C36 H36 118.9
C35 C36 H36 118.9
C38 C37 C36 120.1(3)
C38 C37 H37 119.9
C36 C37 H37 119.9
C37 C38 C39 119.5(2)
C37 C38 H38 120.2
C39 C38 H38 120.2
C38 C39 C40 120.1(3)
C38 C39 H39 120.0
C40 C39 H39 120.0
C39 C40 C35 121.9(3)
C39 C40 H40 119.0
C35 C40 H40 119.0
C105 O101 N102 108.75(15)
N103 N102 O101 103.96(15)
N102 N103 C104 116.52(16)
N102 N103 C114 114.60(16)
C104 N103 C114 128.87(16)
N103 C104 C105 99.87(16)
N103 C104 B122 128.96(17)
C105 C104 B122 130.96(17)
O101 C105 N106 118.61(17)
O101 C105 C104 110.89(17)
N106 C105 C104 130.49(19)
C105 N106 C107 124.89(18)
C105 N106 H106 117.6
C107 N106 H106 117.6
O107 C107 N106 121.0(2)
O107 C107 C108 122.9(2)
N106 C107 C108 116.03(19)
C109 C108 C113 119.7(2)
C109 C108 C107 123.9(2)
C113 C108 C107 116.3(2)
C108 C109 C110 119.5(2)
C108 C109 H109 120.3
C110 C109 H109 120.3
C111 C110 C109 120.6(3)
C111 C110 H110 119.7
C109 C110 H110 119.7
C112 C111 C110 120.0(2)
C112 C111 H111 120.0
C110 C111 H111 120.0
C111 C112 C113 120.4(2)
C111 C112 H112 119.8
C113 C112 H112 119.8
C112 C113 C108 119.8(2)
C112 C113 H113 120.1
C108 C113 H113 120.1
C115 C114 C119 123.01(19)
C115 C114 N103 119.62(19)
C119 C114 N103 117.37(17)
C114 C115 C116 118.4(2)
C114 C115 H115 120.8
C116 C115 H115 120.8
C117 C116 C115 119.4(2)
C117 C116 H116 120.3
C115 C116 H116 120.3
C116 C117 C118 122.0(2)
C116 C117 H117 119.0
C118 C117 H117 119.0
C117 C118 C119 119.3(2)
C117 C118 H118 120.4
C119 C118 H118 120.4
O120 C119 C118 126.08(18)
O120 C119 C114 116.02(17)
C118 C119 C114 117.90(19)
C119 O120 C121 116.91(16)
O120 C121 H12A 109.5
O120 C121 H12B 109.5
H12A C121 H12B 109.5
O120 C121 H12C 109.5
H12A C121 H12C 109.5
H12B C121 H12C 109.5
C135 B122 C123 113.36(16)
C135 B122 C129 109.94(16)
C123 B122 C129 107.88(15)
C135 B122 C104 109.88(15)
C123 B122 C104 108.14(15)
C129 B122 C104 107.43(15)
C124 C123 C128 114.95(18)
C124 C123 B122 122.95(17)
C128 C123 B122 121.53(18)
C125 C124 C123 123.0(2)
C125 C124 H124 118.5
C123 C124 H124 118.5
C126 C125 C124 120.1(2)
C126 C125 H125 119.9
C124 C125 H125 119.9
C127 C126 C125 119.1(2)
C127 C126 H126 120.5
C125 C126 H126 120.5
C126 C127 C128 119.9(2)
C126 C127 H127 120.0
C128 C127 H127 120.0
C127 C128 C123 122.9(2)
C127 C128 H128 118.5
C123 C128 H128 118.5
C130 C129 C134 115.01(19)
C130 C129 B122 121.48(18)
C134 C129 B122 123.48(19)
C131 C130 C129 122.8(2)
C131 C130 H130 118.6
C129 C130 H130 118.6
C132 C131 C130 120.4(2)
C132 C131 H131 119.8
C130 C131 H131 119.8
C131 C132 C133 119.1(2)
C131 C132 H132 120.4
C133 C132 H132 120.4
C132 C133 C134 120.3(2)
C132 C133 H133 119.9
C134 C133 H133 119.9
C133 C134 C129 122.4(2)
C133 C134 H134 118.8
C129 C134 H134 118.8
C140 C135 C136 116.0(2)
C140 C135 B122 122.94(19)
C136 C135 B122 121.0(2)
C137 C136 C135 122.5(3)
C137 C136 H136 118.7
C135 C136 H136 118.7
C138 C137 C136 120.0(3)
C138 C137 H137 120.0
C136 C137 H137 120.0
C137 C138 C139 119.9(2)
C137 C138 H138 120.1
C139 C138 H138 120.1
C138 C139 C140 119.7(3)
C138 C139 H139 120.2
C140 C139 H139 120.2
C135 C140 C139 121.8(3)
C135 C140 H140 119.1
C139 C140 H140 119.1

loop_
_geom_bond_atom_site_label_1
_geom_bond_atom_site_label_2
_geom_bond_distance
O1 C5 1.347(3)
O1 N2 1.366(2)
N2 N3 1.315(2)
N3 C4 1.368(3)
N3 C14 1.450(3)
C4 C5 1.379(3)
C4 B22 1.652(3)
C5 N6 1.361(3)
N6 C7 1.377(3)
N6 H6 0.8800
C7 O7 1.216(3)
C7 C8 1.497(3)
C8 C9 1.384(3)
C8 C13 1.395(3)
C9 C10 1.379(4)
C9 H9 0.9500
C10 C11 1.378(4)
C10 H10 0.9500
C11 C12 1.382(4)
C11 H11 0.9500
C12 C13 1.388(4)
C12 H12 0.9500
C13 H13 0.9500
C14 C15 1.378(3)
C14 C19 1.386(3)
C15 C16 1.385(4)
C15 H15 0.9500
C16 C17 1.377(4)
C16 H16 0.9500
C17 C18 1.388(4)
C17 H17 0.9500
C18 C19 1.386(3)
C18 H18 0.9500
C19 O20 1.351(3)
O20 C21 1.429(3)
C21 H21A 0.9800
C21 H21B 0.9800
C21 H21C 0.9800
B22 C35 1.637(3)
B22 C29 1.642(3)
B22 C23 1.650(3)
C23 C24 1.399(3)
C23 C28 1.399(3)
C24 C25 1.399(3)
C24 H24 0.9500
C25 C26 1.377(4)
C25 H25 0.9500
C26 C27 1.388(4)
C26 H26 0.9500
C27 C28 1.390(3)
C27 H27 0.9500
C28 H28 0.9500
C29 C34 1.399(3)
C29 C30 1.407(3)
C30 C31 1.389(3)
C30 H30 0.9500
C31 C32 1.383(4)
C31 H31 0.9500
C32 C33 1.370(4)
C32 H32 0.9500
C33 C34 1.387(3)
C33 H33 0.9500
C34 H34 0.9500
C35 C36 1.404(3)
C35 C40 1.405(3)
C36 C37 1.387(3)
C36 H36 0.9500
C37 C38 1.378(5)
C37 H37 0.9500
C38 C39 1.388(5)
C38 H38 0.9500
C39 C40 1.388(3)
C39 H39 0.9500
C40 H40 0.9500
O101 C105 1.347(2)
O101 N102 1.358(2)
N102 N103 1.307(2)
N103 C104 1.369(3)
N103 C114 1.449(2)
C104 C105 1.383(3)
C104 B122 1.656(3)
C105 N106 1.363(3)
N106 C107 1.396(3)
N106 H106 0.8800
C107 O107 1.217(3)
C107 C108 1.484(3)
C108 C109 1.380(3)
C108 C113 1.401(3)
C109 C110 1.391(3)
C109 H109 0.9500
C110 C111 1.375(4)
C110 H110 0.9500
C111 C112 1.374(4)
C111 H111 0.9500
C112 C113 1.378(3)
C112 H112 0.9500
C113 H113 0.9500
C114 C115 1.373(3)
C114 C119 1.390(3)
C115 C116 1.387(3)
C115 H115 0.9500
C116 C117 1.375(4)
C116 H116 0.9500
C117 C118 1.381(3)
C117 H117 0.9500
C118 C119 1.388(3)
C118 H118 0.9500
C119 O120 1.356(2)
O120 C121 1.432(3)
C121 H12A 0.9800
C121 H12B 0.9800
C121 H12C 0.9800
B122 C135 1.641(3)
B122 C123 1.643(3)
B122 C129 1.652(3)
C123 C124 1.399(3)
C123 C128 1.406(3)
C124 C125 1.390(3)
C124 H124 0.9500
C125 C126 1.385(4)
C125 H125 0.9500
C126 C127 1.385(4)
C126 H126 0.9500
C127 C128 1.390(3)
C127 H127 0.9500
C128 H128 0.9500
C129 C130 1.401(3)
C129 C134 1.406(3)
C130 C131 1.389(3)
C130 H130 0.9500
C131 C132 1.373(4)
C131 H131 0.9500
C132 C133 1.378(4)
C132 H132 0.9500
C133 C134 1.396(4)
C133 H133 0.9500
C134 H134 0.9500
C135 C140 1.395(3)
C135 C136 1.406(3)
C136 C137 1.381(3)
C136 H136 0.9500
C137 C138 1.368(5)
C137 H137 0.9500
C138 C139 1.389(5)
C138 H138 0.9500
C139 C140 1.397(3)
C139 H139 0.9500
C140 H140 0.9500

loop_
_geom_torsion_atom_site_label_1
_geom_torsion_atom_site_label_2
_geom_torsion_atom_site_label_3
_geom_torsion_atom_site_label_4
_geom_torsion
C5 O1 N2 N3 -0.2(2)
O1 N2 N3 C4 0.6(2)
O1 N2 N3 C14 179.09(16)
N2 N3 C4 C5 -0.8(2)
C14 N3 C4 C5 -179.03(19)
N2 N3 C4 B22 -174.5(2)
C14 N3 C4 B22 7.2(3)
N2 O1 C5 N6 -179.36(19)
N2 O1 C5 C4 -0.3(2)
N3 C4 C5 O1 0.6(2)
B22 C4 C5 O1 174.90(18)
N3 C4 C5 N6 179.6(2)
B22 C4 C5 N6 -6.1(4)
O1 C5 N6 C7 1.8(3)
C4 C5 N6 C7 -177.1(2)
C5 N6 C7 O7 -5.3(4)
C5 N6 C7 C8 173.7(2)
O7 C7 C8 C9 -7.1(3)
N6 C7 C8 C9 173.9(2)
O7 C7 C8 C13 171.8(2)
N6 C7 C8 C13 -7.2(3)
C13 C8 C9 C10 0.4(4)
C7 C8 C9 C10 179.3(2)
C8 C9 C10 C11 -0.6(4)
C9 C10 C11 C12 0.8(4)
C10 C11 C12 C13 -0.8(4)
C11 C12 C13 C8 0.6(5)
C9 C8 C13 C12 -0.4(4)
C7 C8 C13 C12 -179.3(3)
N2 N3 C14 C15 83.5(3)
C4 N3 C14 C15 -98.3(3)
N2 N3 C14 C19 -96.0(2)
C4 N3 C14 C19 82.2(3)
C19 C14 C15 C16 -0.6(4)
N3 C14 C15 C16 179.9(2)
C14 C15 C16 C17 -0.9(4)
C15 C16 C17 C18 1.0(4)
C16 C17 C18 C19 0.3(4)
C17 C18 C19 O20 178.2(2)
C17 C18 C19 C14 -1.7(3)
C15 C14 C19 O20 -178.1(2)
N3 C14 C19 O20 1.4(3)
C15 C14 C19 C18 1.9(3)
N3 C14 C19 C18 -178.64(19)
C18 C19 O20 C21 3.1(3)
C14 C19 O20 C21 -176.9(2)
N3 C4 B22 C35 -24.0(3)
C5 C4 B22 C35 163.6(2)
N3 C4 B22 C29 97.7(2)
C5 C4 B22 C29 -74.6(2)
N3 C4 B22 C23 -143.5(2)
C5 C4 B22 C23 44.2(3)
C35 B22 C23 C24 101.5(2)
C29 B22 C23 C24 -22.4(3)
C4 B22 C23 C24 -137.72(18)
C35 B22 C23 C28 -75.6(2)
C29 B22 C23 C28 160.48(18)
C4 B22 C23 C28 45.2(2)
C28 C23 C24 C25 1.6(3)
B22 C23 C24 C25 -175.68(18)
C23 C24 C25 C26 -0.6(3)
C24 C25 C26 C27 -1.3(3)
C25 C26 C27 C28 2.0(4)
C26 C27 C28 C23 -1.0(3)
C24 C23 C28 C27 -0.8(3)
B22 C23 C28 C27 176.5(2)
C35 B22 C29 C34 132.1(2)
C23 B22 C29 C34 -104.8(2)
C4 B22 C29 C34 9.8(3)
C35 B22 C29 C30 -48.6(2)
C23 B22 C29 C30 74.6(2)
C4 B22 C29 C30 -170.87(18)
C34 C29 C30 C31 1.4(3)
B22 C29 C30 C31 -178.0(2)
C29 C30 C31 C32 -1.3(4)
C30 C31 C32 C33 0.3(4)
C31 C32 C33 C34 0.4(3)
C32 C33 C34 C29 -0.3(3)
C30 C29 C34 C33 -0.6(3)
B22 C29 C34 C33 178.71(19)
C29 B22 C35 C36 148.01(19)
C23 B22 C35 C36 23.8(3)
C4 B22 C35 C36 -92.9(2)
C29 B22 C35 C40 -33.5(3)
C23 B22 C35 C40 -157.67(19)
C4 B22 C35 C40 85.6(2)
C40 C35 C36 C37 -0.2(3)
B22 C35 C36 C37 178.4(2)
C35 C36 C37 C38 -0.8(4)
C36 C37 C38 C39 0.6(4)
C37 C38 C39 C40 0.6(5)
C38 C39 C40 C35 -1.7(4)
C36 C35 C40 C39 1.4(3)
B22 C35 C40 C39 -177.2(2)
C105 O101 N102 N103 0.3(2)
O101 N102 N103 C104 0.2(2)
O101 N102 N103 C114 -178.53(15)
N102 N103 C104 C105 -0.5(2)
C114 N103 C104 C105 177.94(18)
N102 N103 C104 B122 174.65(18)
C114 N103 C104 B122 -6.9(3)
N102 O101 C105 N106 178.28(17)
N102 O101 C105 C104 -0.7(2)
N103 C104 C105 O101 0.7(2)
B122 C104 C105 O101 -174.35(18)
N103 C104 C105 N106 -178.1(2)
B122 C104 C105 N106 6.9(4)
O101 C105 N106 C107 10.4(3)
C104 C105 N106 C107 -170.8(2)
C105 N106 C107 O107 3.9(3)
C105 N106 C107 C108 -175.41(18)
O107 C107 C108 C109 -158.3(2)
N106 C107 C108 C109 21.0(3)
O107 C107 C108 C113 19.9(3)
N106 C107 C108 C113 -160.83(19)
C113 C108 C109 C110 -0.4(3)
C107 C108 C109 C110 177.6(2)
C108 C109 C110 C111 0.2(4)
C109 C110 C111 C112 0.3(4)
C110 C111 C112 C113 -0.7(4)
C111 C112 C113 C108 0.5(4)
C109 C108 C113 C112 0.1(3)
C107 C108 C113 C112 -178.1(2)
N102 N103 C114 C115 -93.1(2)
C104 N103 C114 C115 88.4(3)
N102 N103 C114 C119 86.8(2)
C104 N103 C114 C119 -91.7(2)
C119 C114 C115 C116 1.0(4)
N103 C114 C115 C116 -179.1(2)
C114 C115 C116 C117 0.5(4)
C115 C116 C117 C118 -0.9(4)
C116 C117 C118 C119 0.0(4)
C117 C118 C119 O120 -178.7(2)
C117 C118 C119 C114 1.3(3)
C115 C114 C119 O120 178.2(2)
N103 C114 C119 O120 -1.8(3)
C115 C114 C119 C118 -1.8(3)
N103 C114 C119 C118 178.25(18)
C118 C119 O120 C121 -2.5(3)
C114 C119 O120 C121 177.5(2)
N103 C104 B122 C135 31.0(3)
C105 C104 B122 C135 -155.2(2)
N103 C104 B122 C123 -93.2(2)
C105 C104 B122 C123 80.6(2)
N103 C104 B122 C129 150.63(18)
C105 C104 B122 C129 -35.7(3)
C135 B122 C123 C124 -152.93(18)
C129 B122 C123 C124 85.1(2)
C104 B122 C123 C124 -30.8(2)
C135 B122 C123 C128 36.1(2)
C129 B122 C123 C128 -85.8(2)
C104 B122 C123 C128 158.24(17)
C128 C123 C124 C125 0.0(3)
B122 C123 C124 C125 -171.46(19)
C123 C124 C125 C126 -1.3(3)
C124 C125 C126 C127 0.8(3)
C125 C126 C127 C128 1.0(3)
C126 C127 C128 C123 -2.4(3)
C124 C123 C128 C127 1.9(3)
B122 C123 C128 C127 173.47(19)
C135 B122 C129 C130 -101.3(2)
C123 B122 C129 C130 22.8(2)
C104 B122 C129 C130 139.18(18)
C135 B122 C129 C134 76.5(2)
C123 B122 C129 C134 -159.47(19)
C104 B122 C129 C134 -43.1(2)
C134 C129 C130 C131 -0.9(3)
B122 C129 C130 C131 177.02(19)
C129 C130 C131 C132 -0.1(4)
C130 C131 C132 C133 0.9(4)
C131 C132 C133 C134 -0.7(4)
C132 C133 C134 C129 -0.4(4)
C130 C129 C134 C133 1.1(3)
B122 C129 C134 C133 -176.7(2)
C123 B122 C135 C140 22.5(3)
C129 B122 C135 C140 143.3(2)
C104 B122 C135 C140 -98.6(2)
C123 B122 C135 C136 -158.94(18)
C129 B122 C135 C136 -38.1(2)
C104 B122 C135 C136 79.9(2)
C140 C135 C136 C137 -0.7(3)
B122 C135 C136 C137 -179.4(2)
C135 C136 C137 C138 -1.5(4)
C136 C137 C138 C139 2.2(4)
C137 C138 C139 C140 -0.7(4)
C136 C135 C140 C139 2.2(3)
B122 C135 C140 C139 -179.1(2)
C138 C139 C140 C135 -1.5(4)

loop_
_platon_squeeze_void_nr
_platon_squeeze_void_average_x
_platon_squeeze_void_average_y
_platon_squeeze_void_average_z
_platon_squeeze_void_volume
_platon_squeeze_void_count_electrons
_platon_squeeze_void_content
1 0.500 0.000 1.000 188 40 'Et2 O'
